data_4316208
loop_
_publ_author_name
'Daniel K. Unruh'
'Michelle Baranay'
'Melissa Baranay'
'Peter C. Burns'

_publ_section_title
;
 Uranium(VI) Tetraoxido Core Coordinated by Bidentate Nitrate
;
_journal_name_full 'Inorganic Chemistry'
_journal_page_first 6793
_journal_page_last 6795
_journal_paper_doi 10.1021/ic100871z
_journal_volume 49
_journal_year 2010
_chemical_formula_sum 'H3 K N2 O16 U3'
_chemical_formula_weight 1040.23
_chemical_name_systematic
; 
 ? 
;
_space_group_IT_number 61
_symmetry_cell_setting orthorhombic
_symmetry_space_group_name_Hall '-P 2ac 2ab'
_symmetry_space_group_name_H-M 'P b c a'
_atom_sites_solution_hydrogens geom
_atom_sites_solution_primary direct
_atom_sites_solution_secondary difmap
_audit_creation_method SHELXL-97
_cell_angle_alpha 90.00
_cell_angle_beta 90.00
_cell_angle_gamma 90.00
_cell_formula_units_Z 8
_cell_length_a 7.2675(8)
_cell_length_b 17.120(2)
_cell_length_c 21.551(2)
_cell_measurement_reflns_used 1468
_cell_measurement_temperature 296(2)
_cell_measurement_theta_max 25.10
_cell_measurement_theta_min 2.38
_cell_volume 2681.4(5)
_computing_cell_refinement 'Bruker SAINT'
_computing_data_collection 'Bruker APEX2'
_computing_data_reduction 'Bruker SAINT'
_computing_molecular_graphics 'CrystalMaker v8.2.3'
_computing_structure_refinement 'SHELXL-97 (Sheldrick, 2008)'
_computing_structure_solution 'SHELXS-97 (Sheldrick, 2008)'
_diffrn_ambient_temperature 296(2)
_diffrn_measured_fraction_theta_full 0.995
_diffrn_measured_fraction_theta_max 0.995
_diffrn_measurement_device_type 'Bruker APEX-II CCD'
_diffrn_measurement_method '\f and \w scans'
_diffrn_radiation_monochromator graphite
_diffrn_radiation_source 'fine-focus sealed tube'
_diffrn_radiation_type MoK\a
_diffrn_radiation_wavelength 0.71073
_diffrn_reflns_av_R_equivalents 0.0902
_diffrn_reflns_av_sigmaI/netI 0.1122
_diffrn_reflns_limit_h_max 8
_diffrn_reflns_limit_h_min 0
_diffrn_reflns_limit_k_max 20
_diffrn_reflns_limit_k_min 0
_diffrn_reflns_limit_l_max 26
_diffrn_reflns_limit_l_min 0
_diffrn_reflns_number 8714
_diffrn_reflns_theta_full 25.68
_diffrn_reflns_theta_max 25.69
_diffrn_reflns_theta_min 1.89
_exptl_absorpt_coefficient_mu 36.552
_exptl_absorpt_correction_T_max 0.745263
_exptl_absorpt_correction_T_min 0.425832
_exptl_absorpt_correction_type empirical
_exptl_absorpt_process_details 'TWINABS 2008/2'
_exptl_crystal_colour yellow-brown
_exptl_crystal_density_diffrn 5.154
_exptl_crystal_density_method 'not measured'
_exptl_crystal_description blade
_exptl_crystal_F_000 3520
_exptl_crystal_size_max 0.076
_exptl_crystal_size_mid 0.023
_exptl_crystal_size_min 0.005
_refine_diff_density_max 2.298
_refine_diff_density_min -2.244
_refine_diff_density_rms 0.573
_refine_ls_extinction_method none
_refine_ls_goodness_of_fit_ref 0.965
_refine_ls_hydrogen_treatment mixed
_refine_ls_matrix_type full
_refine_ls_number_parameters 189
_refine_ls_number_reflns 6481
_refine_ls_number_restraints 3
_refine_ls_restrained_S_all 0.965
_refine_ls_R_factor_all 0.1265
_refine_ls_R_factor_gt 0.0600
_refine_ls_shift/su_max 0.001
_refine_ls_shift/su_mean 0.000
_refine_ls_structure_factor_coef Fsqd
_refine_ls_weighting_details 'calc w=1/[\s^2^(Fo^2^)+(0.0583P)^2^+0.0000P] where P=(Fo^2^+2Fc^2^)/3'
_refine_ls_weighting_scheme calc
_refine_ls_wR_factor_gt 0.1121
_refine_ls_wR_factor_ref 0.1366
_reflns_number_gt 3746
_reflns_number_total 2536
_reflns_threshold_expression >2sigma(I)
_cod_data_source_file ic100871z_si_003_1.cif
_cod_data_source_block 8uchkph4220_0t
_cod_depositor_comments
;
The following automatic conversions were performed:

'_symmetry_cell_setting' value 'Orthorhombic' changed to
'orthorhombic' according to the built-in table from CIF Core
dictionary named 'cif_core.dic' version 2.4.1 from
2010-06-29.

'_exptl_absorpt_correction_type' value 'EMPIRICAL'
changed to 'empirical' according to the built-in table from CIF Core
dictionary named 'cif_core.dic' version 2.4.1 from 2010-06-29.

Automatic conversion script
Id: cif_fix_values 1646 2011-03-28 12:23:43Z adriana 
;
_cod_original_cell_volume 2681.3(5)
_cod_database_code 4316208

loop_
_symmetry_equiv_pos_as_xyz
'x, y, z'
'-x+1/2, -y, z+1/2'
'-x, y+1/2, -z+1/2'
'x+1/2, -y+1/2, -z'
'-x, -y, -z'
'x-1/2, y, -z-1/2'
'x, -y-1/2, z-1/2'
'-x-1/2, y-1/2, z'

loop_
_atom_site_label
_atom_site_type_symbol
_atom_site_fract_x
_atom_site_fract_y
_atom_site_fract_z
_atom_site_U_iso_or_equiv
_atom_site_adp_type
_atom_site_occupancy
_atom_site_symmetry_multiplicity
_atom_site_calc_flag
_atom_site_refinement_flags
_atom_site_disorder_assembly
_atom_site_disorder_group
U1 U 0.13410(9) 0.18519(4) 0.12103(3) 0.01081(16) Uani 1 1 d . . .
U2 U 0.12942(9) 0.27685(4) -0.02846(2) 0.01069(17) Uani 1 1 d . . .
U3 U 0.13781(9) 0.15378(4) 0.28527(2) 0.01009(16) Uani 1 1 d . . .
K1 K 0.3326(7) -0.0860(3) 0.3275(2) 0.0400(13) Uani 1 1 d . . .
N1 N 0.140(2) 0.3534(9) 0.1684(7) 0.026(4) Uiso 1 1 d . . .
N2 N 0.116(2) 0.0208(9) 0.0758(7) 0.024(4) Uiso 1 1 d . . .
O1 O 0.1421(15) 0.0497(6) 0.2796(4) 0.012(2) Uani 1 1 d . . .
O2 O 0.3108(14) 0.1590(7) 0.1872(5) 0.014(3) Uani 1 1 d . . .
O3 O -0.0419(14) 0.1670(7) 0.1929(5) 0.010(3) Uiso 1 1 d . . .
O4 O -0.0390(16) 0.2055(7) 0.0526(5) 0.019(3) Uani 1 1 d . . .
O5 O 0.1354(15) 0.2577(7) 0.2904(4) 0.016(3) Uani 1 1 d . . .
O6 O 0.3097(15) 0.2220(7) 0.0545(5) 0.014(3) Uani 1 1 d . . .
O7 O 0.1342(17) 0.3610(6) -0.1094(5) 0.013(2) Uiso 1 1 d D . .
O8 O 0.1048(17) 0.3602(7) 0.0182(5) 0.022(3) Uani 1 1 d . . .
O9 O 0.1522(16) 0.1916(6) -0.0734(5) 0.017(3) Uani 1 1 d . . .
O10 O 0.0162(17) 0.0485(7) 0.1194(6) 0.026(3) Uani 1 1 d . . .
O11 O 0.0002(19) 0.3193(8) 0.1490(7) 0.035(4) Uani 1 1 d . . .
O12 O 0.2358(18) 0.0663(9) 0.0557(6) 0.036(4) Uani 1 1 d . . .
O13 O 0.2898(19) 0.3183(9) 0.1632(8) 0.050(5) Uani 1 1 d . . .
O14 O 0.131(3) 0.4187(8) 0.1895(8) 0.067(5) Uani 1 1 d . . .
O15 O 0.091(2) -0.0430(9) 0.0557(8) 0.067(6) Uani 1 1 d . . .
O16 O 0.134(2) 0.5150(8) -0.0734(6) 0.037(4) Uani 1 1 d D . .
H1 H 0.027(17) 0.547(10) -0.077(9) 0.050 Uiso 1 1 d D . .
H2 H 0.17(3) 0.545(10) -0.037(6) 0.050 Uiso 1 1 d D . .
H3 H 0.11(3) 0.414(4) -0.096(8) 0.050 Uiso 1 1 d D . .

loop_
_atom_site_aniso_label
_atom_site_aniso_U_11
_atom_site_aniso_U_22
_atom_site_aniso_U_33
_atom_site_aniso_U_23
_atom_site_aniso_U_13
_atom_site_aniso_U_12
U1 0.0059(3) 0.0202(3) 0.0063(3) 0.0026(2) 0.0000(3) 0.0007(3)
U2 0.0068(3) 0.0185(4) 0.0068(3) 0.0022(3) -0.0009(3) -0.0005(3)
U3 0.0071(3) 0.0165(4) 0.0067(3) 0.0000(2) 0.0000(3) 0.0002(3)
K1 0.061(4) 0.024(3) 0.035(3) -0.004(2) -0.002(2) 0.005(2)
O1 0.014(6) 0.012(6) 0.009(5) -0.003(5) -0.001(5) 0.004(5)
O2 0.008(6) 0.018(7) 0.017(7) 0.005(6) 0.004(5) 0.002(5)
O4 0.019(7) 0.023(8) 0.015(7) 0.007(6) 0.004(5) 0.002(5)
O5 0.017(6) 0.018(7) 0.013(6) -0.001(5) 0.004(6) 0.003(6)
O6 0.009(6) 0.020(7) 0.011(6) 0.007(5) -0.003(5) -0.002(5)
O8 0.022(7) 0.034(8) 0.010(6) 0.011(5) 0.006(6) 0.012(6)
O9 0.018(7) 0.015(6) 0.017(6) -0.003(5) -0.006(6) 0.007(5)
O10 0.031(8) 0.020(7) 0.026(8) -0.004(6) 0.021(6) -0.007(6)
O11 0.035(9) 0.023(8) 0.047(10) 0.011(7) -0.005(7) -0.003(7)
O12 0.022(8) 0.045(10) 0.041(9) -0.002(8) 0.011(7) -0.013(7)
O13 0.023(8) 0.051(11) 0.076(12) -0.017(9) -0.014(8) 0.020(8)
O14 0.103(15) 0.020(9) 0.078(12) -0.022(9) -0.019(12) -0.003(11)
O15 0.069(13) 0.039(10) 0.093(14) -0.040(10) 0.028(11) -0.013(9)
O16 0.044(10) 0.027(8) 0.040(9) -0.016(7) -0.005(9) 0.003(8)

loop_
_atom_type_symbol
_atom_type_description
_atom_type_scat_dispersion_real
_atom_type_scat_dispersion_imag
_atom_type_scat_source
N N 0.0061 0.0033 'International Tables Vol C Tables 4.2.6.8 and 6.1.1.4'
O O 0.0106 0.0060 'International Tables Vol C Tables 4.2.6.8 and 6.1.1.4'
K K 0.2009 0.2494 'International Tables Vol C Tables 4.2.6.8 and 6.1.1.4'
U U -9.6767 9.6646 'International Tables Vol C Tables 4.2.6.8 and 6.1.1.4'
H H 0.0000 0.0000 'International Tables Vol C Tables 4.2.6.8 and 6.1.1.4'

loop_
_geom_angle_atom_site_label_1
_geom_angle_atom_site_label_2
_geom_angle_atom_site_label_3
_geom_angle
_geom_angle_site_symmetry_1
_geom_angle_site_symmetry_3
_geom_angle_publ_flag
O4 U1 O2 176.6(5) . . ?
O4 U1 O6 79.5(4) . . ?
O2 U1 O6 99.9(4) . . ?
O4 U1 O3 101.3(4) . . ?
O2 U1 O3 79.8(4) . . ?
O6 U1 O3 170.4(5) . . ?
O4 U1 O10 86.3(5) . . ?
O2 U1 O10 91.2(5) . . ?
O6 U1 O10 120.0(4) . . ?
O3 U1 O10 69.6(4) . . ?
O4 U1 O11 77.0(5) . . ?
O2 U1 O11 106.3(5) . . ?
O6 U1 O11 97.3(4) . . ?
O3 U1 O11 73.7(4) . . ?
O10 U1 O11 135.5(4) . . ?
O4 U1 O12 85.0(5) . . ?
O2 U1 O12 91.6(5) . . ?
O6 U1 O12 71.3(4) . . ?
O3 U1 O12 118.3(4) . . ?
O10 U1 O12 49.5(4) . . ?
O11 U1 O12 160.4(5) . . ?
O4 U1 O13 111.8(5) . . ?
O2 U1 O13 71.1(5) . . ?
O6 U1 O13 73.2(5) . . ?
O3 U1 O13 97.8(5) . . ?
O10 U1 O13 160.2(5) . . ?
O11 U1 O13 47.5(4) . . ?
O12 U1 O13 136.8(4) . . ?
O4 U1 N2 83.9(4) . . ?
O2 U1 N2 92.9(4) . . ?
O6 U1 N2 95.2(5) . . ?
O3 U1 N2 94.4(4) . . ?
O10 U1 N2 25.0(4) . . ?
O11 U1 N2 154.8(4) . . ?
O12 U1 N2 24.5(4) . . ?
O13 U1 N2 157.6(4) . . ?
O4 U1 U3 140.5(3) . . ?
O2 U1 U3 41.0(3) . . ?
O6 U1 U3 138.0(3) . . ?
O3 U1 U3 39.5(3) . . ?
O10 U1 U3 82.9(3) . . ?
O11 U1 U3 84.6(3) . . ?
O12 U1 U3 114.7(3) . . ?
O13 U1 U3 77.9(4) . . ?
N2 U1 U3 100.5(3) . . ?
O4 U1 U2 40.9(3) . . ?
O2 U1 U2 139.1(3) . . ?
O6 U1 U2 39.8(3) . . ?
O3 U1 U2 138.3(3) . . ?
O10 U1 U2 113.3(3) . . ?
O11 U1 U2 79.4(3) . . ?
O12 U1 U2 81.8(3) . . ?
O13 U1 U2 86.4(4) . . ?
N2 U1 U2 96.8(3) . . ?
U3 U1 U2 162.67(2) . . ?
O8 U2 O9 178.3(5) . . ?
O8 U2 O7 85.7(4) . . ?
O9 U2 O7 95.9(4) . . ?
O8 U2 O6 91.7(5) . 4_455 ?
O9 U2 O6 88.2(5) . 4_455 ?
O7 U2 O6 80.1(4) . 4_455 ?
O8 U2 O6 86.9(5) . . ?
O9 U2 O6 92.0(4) . . ?
O7 U2 O6 144.3(4) . . ?
O6 U2 O6 135.0(3) 4_455 . ?
O8 U2 O4 86.9(5) . . ?
O9 U2 O4 91.5(5) . . ?
O7 U2 O4 150.7(4) . . ?
O6 U2 O4 71.8(4) 4_455 . ?
O6 U2 O4 63.2(4) . . ?
O8 U2 O4 96.9(5) . 4 ?
O9 U2 O4 83.9(5) . 4 ?
O7 U2 O4 75.3(4) . 4 ?
O6 U2 O4 153.2(3) 4_455 4 ?
O6 U2 O4 71.0(4) . 4 ?
O4 U2 O4 133.8(3) . 4 ?
O8 U2 U1 80.9(3) . . ?
O9 U2 U1 97.5(4) . . ?
O7 U2 U1 166.3(3) . . ?
O6 U2 U1 102.9(3) 4_455 . ?
O6 U2 U1 32.5(3) . . ?
O4 U2 U1 31.6(3) . . ?
O4 U2 U1 103.5(3) 4 . ?
O8 U2 U2 85.2(4) . 4_455 ?
O9 U2 U2 93.7(4) . 4_455 ?
O7 U2 U2 113.7(3) . 4_455 ?
O6 U2 U2 34.9(3) 4_455 4_455 ?
O6 U2 U2 100.3(3) . 4_455 ?
O4 U2 U2 37.3(3) . 4_455 ?
O4 U2 U2 170.9(3) 4 4_455 ?
U1 U2 U2 68.11(2) . 4_455 ?
O8 U2 U2 96.0(4) . 4 ?
O9 U2 U2 83.7(4) . 4 ?
O7 U2 U2 112.0(3) . 4 ?
O6 U2 U2 166.0(3) 4_455 4 ?
O6 U2 U2 34.6(3) . 4 ?
O4 U2 U2 97.0(3) . 4 ?
O4 U2 U2 36.8(3) 4 4 ?
U1 U2 U2 67.02(2) . 4 ?
U2 U2 U2 134.26(3) 4_455 4 ?
O8 U2 K1 171.3(4) . 2_554 ?
O9 U2 K1 10.1(4) . 2_554 ?
O7 U2 K1 86.0(3) . 2_554 ?
O6 U2 K1 84.5(3) 4_455 2_554 ?
O6 U2 K1 101.3(3) . 2_554 ?
O4 U2 K1 99.2(3) . 2_554 ?
O4 U2 K1 83.4(3) 4 2_554 ?
U1 U2 K1 107.50(6) . 2_554 ?
U2 U2 K1 95.82(7) 4_455 2_554 ?
U2 U2 K1 89.36(7) 4 2_554 ?
O5 U3 O1 179.4(5) . . ?
O5 U3 O7 92.8(4) . 7_566 ?
O1 U3 O7 87.5(4) . 7_566 ?
O5 U3 O3 84.4(5) . 6_656 ?
O1 U3 O3 95.2(4) . 6_656 ?
O7 U3 O3 80.0(4) 7_566 6_656 ?
O5 U3 O3 87.2(4) . . ?
O1 U3 O3 92.7(4) . . ?
O7 U3 O3 146.2(4) 7_566 . ?
O3 U3 O3 133.5(3) 6_656 . ?
O5 U3 O2 86.5(5) . 6_556 ?
O1 U3 O2 94.0(5) . 6_556 ?
O7 U3 O2 75.7(4) 7_566 6_556 ?
O3 U3 O2 153.5(3) 6_656 6_556 ?
O3 U3 O2 70.6(3) . 6_556 ?
O5 U3 O2 91.2(4) . . ?
O1 U3 O2 88.2(4) . . ?
O7 U3 O2 149.7(4) 7_566 . ?
O3 U3 O2 70.6(3) 6_656 . ?
O3 U3 O2 64.0(3) . . ?
O2 U3 O2 134.6(3) 6_556 . ?
O5 U3 U1 84.9(3) . . ?
O1 U3 U1 94.8(3) . . ?
O7 U3 U1 177.5(3) 7_566 . ?
O3 U3 U1 100.8(3) 6_656 . ?
O3 U3 U1 32.7(2) . . ?
O2 U3 U1 103.1(3) 6_556 . ?
O2 U3 U1 31.7(2) . . ?
O5 U3 U3 90.8(4) . 6_556 ?
O1 U3 U3 89.4(3) . 6_556 ?
O7 U3 U3 111.9(3) 7_566 6_556 ?
O3 U3 U3 167.5(3) 6_656 6_556 ?
O3 U3 U3 34.4(2) . 6_556 ?
O2 U3 U3 36.8(3) 6_556 6_556 ?
O2 U3 U3 98.0(3) . 6_556 ?
U1 U3 U3 67.14(2) . 6_556 ?
O5 U3 U3 91.9(4) . 6_656 ?
O1 U3 U3 87.6(3) . 6_656 ?
O7 U3 U3 113.2(3) 7_566 6_656 ?
O3 U3 U3 34.5(2) 6_656 6_656 ?
O3 U3 U3 100.5(2) . 6_656 ?
O2 U3 U3 171.1(3) 6_556 6_656 ?
O2 U3 U3 36.6(2) . 6_656 ?
U1 U3 U3 68.00(2) . 6_656 ?
U3 U3 U3 134.60(3) 6_556 6_656 ?
O5 U3 K1 156.1(3) . . ?
O1 U3 K1 23.8(3) . . ?
O7 U3 K1 72.4(3) 7_566 . ?
O3 U3 K1 74.7(3) 6_656 . ?
O3 U3 K1 115.6(3) . . ?
O2 U3 K1 107.1(3) 6_556 . ?
O2 U3 K1 92.7(3) . . ?
U1 U3 K1 110.12(6) . . ?
U3 U3 K1 111.93(7) 6_556 . ?
U3 U3 K1 77.57(7) 6_656 . ?
O5 U3 K1 8.6(3) . 8_665 ?
O1 U3 K1 171.5(3) . 8_665 ?
O7 U3 K1 84.9(3) 7_566 8_665 ?
O3 U3 K1 79.7(3) 6_656 8_665 ?
O3 U3 K1 95.7(3) . 8_665 ?
O2 U3 K1 87.8(3) 6_556 8_665 ?
O2 U3 K1 96.4(3) . 8_665 ?
U1 U3 K1 92.92(6) . 8_665 ?
U3 U3 K1 96.93(7) 6_556 8_665 ?
U3 U3 K1 91.92(7) 6_656 8_665 ?
K1 U3 K1 148.16(9) . 8_665 ?
O9 K1 O5 66.3(3) 2 8_655 ?
O9 K1 O16 73.9(4) 2 7_566 ?
O5 K1 O16 131.6(4) 8_655 7_566 ?
O9 K1 O1 144.0(4) 2 . ?
O5 K1 O1 134.8(3) 8_655 . ?
O16 K1 O1 71.5(3) 7_566 . ?
O9 K1 O10 101.1(4) 2 6_656 ?
O5 K1 O10 146.5(4) 8_655 6_656 ?
O16 K1 O10 66.2(4) 7_566 6_656 ?
O1 K1 O10 73.9(3) . 6_656 ?
O9 K1 O11 63.1(4) 2 3_545 ?
O5 K1 O11 66.0(4) 8_655 3_545 ?
O16 K1 O11 72.1(4) 7_566 3_545 ?
O1 K1 O11 96.3(4) . 3_545 ?
O10 K1 O11 138.2(4) 6_656 3_545 ?
O9 K1 O14 140.7(4) 2 8_655 ?
O5 K1 O14 74.6(4) 8_655 8_655 ?
O16 K1 O14 141.3(5) 7_566 8_655 ?
O1 K1 O14 70.5(4) . 8_655 ?
O10 K1 O14 109.4(4) 6_656 8_655 ?
O11 K1 O14 105.0(5) 3_545 8_655 ?
O9 K1 O13 65.7(4) 2 3_645 ?
O5 K1 O13 57.2(4) 8_655 3_645 ?
O16 K1 O13 127.2(4) 7_566 3_645 ?
O1 K1 O13 147.4(4) . 3_645 ?
O10 K1 O13 89.3(4) 6_656 3_645 ?
O11 K1 O13 114.2(4) 3_545 3_645 ?
O14 K1 O13 90.0(5) 8_655 3_645 ?
O9 K1 O15 61.9(4) 2 6_656 ?
O5 K1 O15 113.1(4) 8_655 6_656 ?
O16 K1 O15 67.1(5) 7_566 6_656 ?
O1 K1 O15 111.9(4) . 6_656 ?
O10 K1 O15 40.7(4) 6_656 6_656 ?
O11 K1 O15 117.8(4) 3_545 6_656 ?
O14 K1 O15 136.0(5) 8_655 6_656 ?
O13 K1 O15 64.5(4) 3_645 6_656 ?
O9 K1 O14 97.9(4) 2 3_545 ?
O5 K1 O14 94.3(4) 8_655 3_545 ?
O16 K1 O14 64.4(4) 7_566 3_545 ?
O1 K1 O14 57.8(3) . 3_545 ?
O10 K1 O14 118.8(4) 6_656 3_545 ?
O11 K1 O14 38.6(4) 3_545 3_545 ?
O14 K1 O14 88.9(4) 8_655 3_545 ?
O13 K1 O14 150.5(4) 3_645 3_545 ?
O15 K1 O14 131.1(5) 6_656 3_545 ?
O9 K1 N2 81.8(4) 2 6_656 ?
O5 K1 N2 128.9(4) 8_655 6_656 ?
O16 K1 N2 67.8(4) 7_566 6_656 ?
O1 K1 N2 94.3(4) . 6_656 ?
O10 K1 N2 21.0(3) 6_656 6_656 ?
O11 K1 N2 132.4(4) 3_545 6_656 ?
O14 K1 N2 122.3(5) 8_655 6_656 ?
O13 K1 N2 73.8(4) 3_645 6_656 ?
O15 K1 N2 20.1(3) 6_656 6_656 ?
O14 K1 N2 130.2(4) 3_545 6_656 ?
O9 K1 U3 140.0(3) 2 . ?
O5 K1 U3 148.4(3) 8_655 . ?
O16 K1 U3 66.3(3) 7_566 . ?
O1 K1 U3 14.4(2) . . ?
O10 K1 U3 59.5(3) 6_656 . ?
O11 K1 U3 106.4(3) 3_545 . ?
O14 K1 U3 78.4(3) 8_655 . ?
O13 K1 U3 139.4(3) 3_645 . ?
O15 K1 U3 97.7(3) 6_656 . ?
O14 K1 U3 68.8(3) 3_545 . ?
N2 K1 U3 79.9(3) 6_656 . ?
O14 N1 O11 121.0(18) . . ?
O14 N1 O13 121.9(19) . . ?
O11 N1 O13 117.1(16) . . ?
O15 N2 O12 123.8(17) . . ?
O15 N2 O10 121.4(17) . . ?
O12 N2 O10 114.8(15) . . ?
O15 N2 U1 173.1(15) . . ?
O12 N2 U1 59.5(9) . . ?
O10 N2 U1 55.5(8) . . ?
O15 N2 K1 69.0(11) . 6_556 ?
O12 N2 K1 163.2(12) . 6_556 ?
O10 N2 K1 54.2(8) . 6_556 ?
U1 N2 K1 109.2(5) . 6_556 ?
U3 O1 K1 141.7(5) . . ?
U1 O2 U3 144.6(5) . 6_656 ?
U1 O2 U3 107.3(4) . . ?
U3 O2 U3 106.6(4) 6_656 . ?
U1 O3 U3 141.1(5) . 6_556 ?
U1 O3 U3 107.8(4) . . ?
U3 O3 U3 111.1(4) 6_556 . ?
U1 O4 U2 107.5(5) . . ?
U1 O4 U2 143.0(6) . 4_455 ?
U2 O4 U2 105.9(4) . 4_455 ?
U3 O5 K1 165.9(5) . 8_665 ?
U1 O6 U2 141.6(5) . 4 ?
U1 O6 U2 107.7(4) . . ?
U2 O6 U2 110.6(4) 4 . ?
U2 O7 U3 134.1(5) . 7_565 ?
U2 O7 H3 111(10) . . ?
U3 O7 H3 114(10) 7_565 . ?
U2 O9 K1 163.5(6) . 2_554 ?
N2 O10 U1 99.5(10) . . ?
N2 O10 K1 104.9(10) . 6_556 ?
U1 O10 K1 154.0(5) . 6_556 ?
N1 O11 U1 100.9(11) . . ?
N1 O11 K1 110.7(11) . 3 ?
U1 O11 K1 147.3(6) . 3 ?
N2 O12 U1 96.0(10) . . ?
N1 O13 U1 94.1(11) . . ?
N1 O13 K1 119.7(12) . 3_655 ?
U1 O13 K1 144.2(5) . 3_655 ?
N1 O14 K1 110.1(12) . 8_665 ?
N1 O14 K1 89.6(13) . 3 ?
K1 O14 K1 101.2(5) 8_665 3 ?
N2 O15 K1 90.8(12) . 6_556 ?
K1 O16 H1 96(10) 7_565 . ?
K1 O16 H2 104(10) 7_565 . ?
H1 O16 H2 88(10) . . ?

loop_
_geom_bond_atom_site_label_1
_geom_bond_atom_site_label_2
_geom_bond_distance
_geom_bond_site_symmetry_2
_geom_bond_publ_flag
U1 O4 1.969(12) . ?
U1 O2 1.970(11) . ?
U1 O6 2.020(11) . ?
U1 O3 2.034(10) . ?
U1 O10 2.492(12) . ?
U1 O11 2.565(14) . ?
U1 O12 2.583(14) . ?
U1 O13 2.702(16) . ?
U2 O8 1.755(12) . ?
U2 O9 1.759(11) . ?
U2 O7 2.263(10) . ?
U2 O6 2.390(11) 4_455 ?
U2 O6 2.407(11) . ?
U2 O4 2.459(11) . ?
U2 O4 2.484(12) 4 ?
U3 O5 1.783(11) . ?
U3 O1 1.785(10) . ?
U3 O7 2.284(10) 7_566 ?
U3 O3 2.385(10) 6_656 ?
U3 O3 2.391(10) . ?
U3 O2 2.451(10) 6_556 ?
U3 O2 2.461(11) . ?
K1 O9 2.801(11) 2 ?
K1 O5 2.802(12) 8_655 ?
K1 O16 2.849(16) 7_566 ?
K1 O1 2.895(11) . ?
K1 O10 2.898(13) 6_656 ?
K1 O11 2.956(15) 3_545 ?
K1 O14 2.987(17) 8_655 ?
K1 O13 3.202(16) 3_645 ?
K1 O15 3.226(17) 6_656 ?
K1 O14 3.39(2) 3_545 ?
N1 O14 1.208(19) . ?
N1 O11 1.246(19) . ?
N1 O13 1.247(19) . ?
N2 O15 1.189(19) . ?
N2 O12 1.245(19) . ?
N2 O10 1.278(18) . ?
O2 U3 2.451(10) 6_656 ?
O3 U3 2.385(10) 6_556 ?
O4 U2 2.484(12) 4_455 ?
O5 K1 2.802(12) 8_665 ?
O6 U2 2.390(11) 4 ?
O7 U3 2.284(10) 7_565 ?
O7 H3 0.96(2) . ?
O9 K1 2.801(11) 2_554 ?
O10 K1 2.898(13) 6_556 ?
O11 K1 2.956(15) 3 ?
O13 K1 3.202(16) 3_655 ?
O14 K1 2.987(17) 8_665 ?
O14 K1 3.39(2) 3 ?
O15 K1 3.226(17) 6_556 ?
O16 K1 2.849(16) 7_565 ?
O16 H1 0.96(2) . ?
O16 H2 0.96(2) . ?
